data_7031681
loop_
_publ_author_name
'Wang, Baoli'
'Nishiura, Masayoshi'
'Cheng, Jianhua'
'Hou, Zhaomin'

_publ_section_title
;
 Half-sandwich scandium boryl complexes bearing a silylene-linked
 cyclopentadienyl-amido ligand.
;
_journal_issue 38
_journal_name_full 'Dalton transactions (Cambridge, England : 2003)'
_journal_page_first 14215
_journal_page_last 14218
_journal_paper_doi 10.1039/c4dt01725k
_journal_volume 43
_journal_year 2014
_chemical_formula_moiety 'C42 H62 Cl2 N2 O2 Sc2 Si2, 2(C7 H8)'
_chemical_formula_sum 'C56 H78 Cl2 N2 O2 Sc2 Si2'
_chemical_formula_weight 1028.20
_chemical_name_common CGCScCl
_chemical_name_systematic
; 
 ? 
;
_chemical_properties_physical 'Air-sensitive, Moisture-sensitive'
_space_group_IT_number 2
_symmetry_cell_setting triclinic
_symmetry_space_group_name_Hall '-P 1'
_symmetry_space_group_name_H-M 'P -1'
_atom_sites_solution_hydrogens geom
_atom_sites_solution_primary direct
_atom_sites_solution_secondary difmap
_audit_creation_method SHELXL-97
_cell_angle_alpha 84.425(6)
_cell_angle_beta 82.784(6)
_cell_angle_gamma 83.648(6)
_cell_formula_units_Z 1
_cell_length_a 8.7632(13)
_cell_length_b 12.0184(17)
_cell_length_c 13.1920(19)
_cell_measurement_reflns_used 356
_cell_measurement_temperature 173(2)
_cell_measurement_theta_max 25
_cell_measurement_theta_min 2
_cell_volume 1365.0(3)
_computing_cell_refinement 'Bruker SMART'
_computing_data_collection 'Bruker SMART'
_computing_data_reduction 'Bruker SAINT'
_computing_molecular_graphics 'Ortep-3 for Windows (Farrugia, 1997)'
_computing_publication_material 'Bruker SHELXTL'
_computing_structure_refinement 'SHELXL-97 (Sheldrick, 1998)'
_computing_structure_solution 'SHELXS-97 (Sheldrick, 1998)'
_diffrn_ambient_temperature 173(2)
_diffrn_measured_fraction_theta_full 0.995
_diffrn_measured_fraction_theta_max 0.995
_diffrn_measurement_device_type 'Bruker SMART APEX diffractometer with a CCD area detector'
_diffrn_measurement_method 'phi and omega scan'
_diffrn_radiation_monochromator graphite
_diffrn_radiation_source 'fine-focus sealed tube'
_diffrn_radiation_type MoK\a
_diffrn_radiation_wavelength 0.71073
_diffrn_reflns_av_R_equivalents 0.0697
_diffrn_reflns_av_sigmaI/netI 0.0476
_diffrn_reflns_limit_h_max 10
_diffrn_reflns_limit_h_min -10
_diffrn_reflns_limit_k_max 14
_diffrn_reflns_limit_k_min -14
_diffrn_reflns_limit_l_max 15
_diffrn_reflns_limit_l_min -15
_diffrn_reflns_number 30961
_diffrn_reflns_theta_full 25.44
_diffrn_reflns_theta_max 25.44
_diffrn_reflns_theta_min 2.35
_exptl_absorpt_coefficient_mu 0.432
_exptl_absorpt_correction_T_max 0.9381
_exptl_absorpt_correction_T_min 0.8814
_exptl_absorpt_correction_type multi-scan
_exptl_absorpt_process_details SADABS
_exptl_crystal_colour colorless
_exptl_crystal_density_diffrn 1.251
_exptl_crystal_density_meas ?
_exptl_crystal_density_method 'not measured'
_exptl_crystal_description block
_exptl_crystal_F_000 548
_exptl_crystal_size_max 0.30
_exptl_crystal_size_mid 0.20
_exptl_crystal_size_min 0.15
_refine_diff_density_max 0.459
_refine_diff_density_min -0.396
_refine_diff_density_rms 0.063
_refine_ls_extinction_method none
_refine_ls_goodness_of_fit_ref 1.038
_refine_ls_hydrogen_treatment noref
_refine_ls_matrix_type full
_refine_ls_number_parameters 323
_refine_ls_number_reflns 5024
_refine_ls_number_restraints 1
_refine_ls_restrained_S_all 1.040
_refine_ls_R_factor_all 0.0724
_refine_ls_R_factor_gt 0.0461
_refine_ls_shift/su_max 0.001
_refine_ls_shift/su_mean 0.000
_refine_ls_structure_factor_coef Fsqd
_refine_ls_weighting_details 'calc w=1/[\s^2^(Fo^2^)+(0.0475P)^2^+1.4968P] where P=(Fo^2^+2Fc^2^)/3'
_refine_ls_weighting_scheme calc
_refine_ls_wR_factor_gt 0.1058
_refine_ls_wR_factor_ref 0.1167
_reflns_number_gt 3811
_reflns_number_total 5024
_reflns_threshold_expression >2sigma(I)
_cod_data_source_file c4dt01725k2.cif
_cod_data_source_block 1
_cod_depositor_comments
;Adding full bibliography for 7031681--7031685.cif.

The following automatic conversions were performed:

'_exptl_crystal_density_meas' value 'not measured' was changed to '?'
- the value is perceived as not measured.

Automatic conversion script
Id: cif_fix_values 3008 2015-01-20 13:52:24Z robertas 
;
_cod_original_sg_symbol_H-M P-1
_cod_database_code 7031681

loop_
_symmetry_equiv_pos_as_xyz
'x, y, z'
'-x, -y, -z'

loop_
_atom_site_label
_atom_site_type_symbol
_atom_site_fract_x
_atom_site_fract_y
_atom_site_fract_z
_atom_site_U_iso_or_equiv
_atom_site_adp_type
_atom_site_occupancy
_atom_site_symmetry_multiplicity
_atom_site_calc_flag
_atom_site_refinement_flags
_atom_site_disorder_assembly
_atom_site_disorder_group
Sc1 Sc 0.53169(6) 0.16340(4) 0.43940(4) 0.01840(15) Uani 1 1 d . . .
Si1 Si 0.39437(9) 0.38706(6) 0.34264(6) 0.0255(2) Uani 1 1 d . . .
Cl1 Cl 0.33200(7) 0.02163(5) 0.46509(5) 0.02540(18) Uani 1 1 d . . .
N1 N 0.4311(3) 0.24925(18) 0.31006(17) 0.0234(5) Uani 1 1 d . . .
O1 O 0.7578(2) 0.14570(17) 0.34178(15) 0.0298(5) Uani 1 1 d . C .
C1 C 0.4569(3) 0.3539(2) 0.4726(2) 0.0223(6) Uani 1 1 d . . .
C2 C 0.6151(3) 0.3350(2) 0.4938(2) 0.0237(6) Uani 1 1 d . . .
C3 C 0.6229(3) 0.2610(2) 0.5830(2) 0.0269(6) Uani 1 1 d . . .
C4 C 0.4703(3) 0.2340(2) 0.6190(2) 0.0259(6) Uani 1 1 d . . .
C5 C 0.3687(3) 0.2899(2) 0.5515(2) 0.0231(6) Uani 1 1 d . . .
C7 C 0.7492(3) 0.3887(3) 0.4329(3) 0.0358(8) Uani 1 1 d . . .
H7A H 0.8439 0.3633 0.4644 0.054 Uiso 1 1 calc R . .
H7B H 0.7295 0.4706 0.4323 0.054 Uiso 1 1 calc R . .
H7C H 0.7615 0.3670 0.3624 0.054 Uiso 1 1 calc R . .
C8 C 0.7623(4) 0.2246(3) 0.6383(3) 0.0422(8) Uani 1 1 d . . .
H8A H 0.8559 0.2419 0.5933 0.063 Uiso 1 1 calc R . .
H8B H 0.7672 0.1435 0.6574 0.063 Uiso 1 1 calc R . .
H8C H 0.7547 0.2647 0.7003 0.063 Uiso 1 1 calc R . .
C9 C 0.4233(4) 0.1684(3) 0.7188(2) 0.0437(9) Uani 1 1 d . . .
H9A H 0.5159 0.1324 0.7478 0.065 Uiso 1 1 calc R . .
H9B H 0.3583 0.1108 0.7068 0.065 Uiso 1 1 calc R . .
H9C H 0.3652 0.2193 0.7668 0.065 Uiso 1 1 calc R . .
C10 C 0.1967(3) 0.2824(2) 0.5650(2) 0.0333(7) Uani 1 1 d . . .
H10A H 0.1708 0.2242 0.6198 0.050 Uiso 1 1 calc R . .
H10B H 0.1647 0.2632 0.5008 0.050 Uiso 1 1 calc R . .
H10C H 0.1428 0.3549 0.5830 0.050 Uiso 1 1 calc R . .
C11 C 0.1872(4) 0.4471(3) 0.3450(3) 0.0419(8) Uani 1 1 d . . .
H11A H 0.1735 0.4945 0.2814 0.063 Uiso 1 1 calc R . .
H11B H 0.1591 0.4924 0.4037 0.063 Uiso 1 1 calc R . .
H11C H 0.1207 0.3858 0.3512 0.063 Uiso 1 1 calc R . .
C12 C 0.5099(4) 0.4905(3) 0.2595(3) 0.0431(8) Uani 1 1 d . . .
H12A H 0.6108 0.4531 0.2346 0.065 Uiso 1 1 calc R . .
H12B H 0.5246 0.5523 0.2994 0.065 Uiso 1 1 calc R . .
H12C H 0.4546 0.5203 0.2010 0.065 Uiso 1 1 calc R . .
C13 C 0.3955(3) 0.2143(2) 0.2193(2) 0.0272(6) Uani 1 1 d . . .
C14 C 0.2940(5) 0.2483(3) 0.0543(3) 0.0596(11) Uani 1 1 d . . .
H14 H 0.2491 0.2999 0.0045 0.072 Uiso 1 1 calc R . .
C15 C 0.3304(5) 0.2872(3) 0.1430(3) 0.0500(10) Uani 1 1 d . . .
H15 H 0.3108 0.3651 0.1523 0.060 Uiso 1 1 calc R . .
C16 C 0.3216(4) 0.1369(3) 0.0370(3) 0.0476(9) Uani 1 1 d . . .
H16 H 0.2950 0.1107 -0.0235 0.057 Uiso 1 1 calc R . .
C17 C 0.3884(4) 0.0642(3) 0.1092(2) 0.0378(8) Uani 1 1 d . . .
H17 H 0.4098 -0.0132 0.0982 0.045 Uiso 1 1 calc R . .
C18 C 0.4249(4) 0.1023(2) 0.1979(2) 0.0306(7) Uani 1 1 d . . .
H18 H 0.4719 0.0500 0.2462 0.037 Uiso 1 1 calc R . .
C19 C 0.9103(3) 0.1091(3) 0.3748(3) 0.0447(9) Uani 1 1 d . . .
H19A H 0.9219 0.1436 0.4382 0.054 Uiso 1 1 calc R A 1
H19B H 0.9229 0.0264 0.3889 0.054 Uiso 1 1 calc R A 1
C22 C 0.7828(4) 0.1761(3) 0.2315(2) 0.0430(8) Uani 1 1 d . . .
H22A H 0.7555 0.1155 0.1934 0.052 Uiso 1 1 calc R B 1
H22B H 0.7176 0.2461 0.2132 0.052 Uiso 1 1 calc R B 1
C23 C 0.0279(5) 0.6446(4) 0.1183(3) 0.0611(11) Uani 1 1 d . . .
C24 C 0.0239(5) 0.7556(4) 0.1278(3) 0.0713(13) Uani 1 1 d . . .
H24 H -0.0624 0.7928 0.1663 0.086 Uiso 1 1 calc R . .
C25 C 0.1424(6) 0.8155(5) 0.0827(3) 0.0778(14) Uani 1 1 d . . .
H25 H 0.1362 0.8939 0.0895 0.093 Uiso 1 1 calc R . .
C26 C 0.2674(6) 0.7653(5) 0.0289(3) 0.0711(13) Uani 1 1 d . . .
H26 H 0.3498 0.8078 -0.0003 0.085 Uiso 1 1 calc R . .
C27 C 0.2763(6) 0.6507(5) 0.0158(3) 0.0811(15) Uani 1 1 d . . .
H27 H 0.3635 0.6147 -0.0228 0.097 Uiso 1 1 calc R . .
C28 C 0.1528(6) 0.5893(4) 0.0611(4) 0.0730(13) Uani 1 1 d . . .
H28 H 0.1551 0.5115 0.0526 0.088 Uiso 1 1 calc R . .
C29 C -0.1017(6) 0.5787(5) 0.1693(4) 0.0867(15) Uani 1 1 d . . .
H29A H -0.0932 0.5653 0.2429 0.130 Uiso 1 1 calc R . .
H29B H -0.0950 0.5066 0.1393 0.130 Uiso 1 1 calc R . .
H29C H -0.2012 0.6214 0.1587 0.130 Uiso 1 1 calc R . .
C20 C 1.0252(9) 0.1441(8) 0.2929(7) 0.050(2) Uani 0.50 1 d P C 1
H20A H 1.0981 0.0789 0.2729 0.060 Uiso 0.50 1 calc PR C 1
H20B H 1.0845 0.2007 0.3157 0.060 Uiso 0.50 1 calc PR C 1
C21 C 0.9445(10) 0.1924(12) 0.2061(7) 0.078(3) Uani 0.50 1 d P C 1
H21A H 0.9573 0.2735 0.1928 0.093 Uiso 0.50 1 calc PR C 1
H21B H 0.9873 0.1547 0.1437 0.093 Uiso 0.50 1 calc PR C 1
C30 C 0.9983(11) 0.0643(13) 0.2829(8) 0.097(4) Uani 0.50 1 d PD C 2
H30A H 1.1035 0.0892 0.2736 0.116 Uiso 0.50 1 calc PR C 2
H30B H 1.0082 -0.0189 0.2915 0.116 Uiso 0.50 1 calc PR C 2
C31 C 0.9225(12) 0.1022(11) 0.1956(7) 0.081(4) Uani 0.50 1 d PD C 2
H31A H 0.8928 0.0377 0.1637 0.098 Uiso 0.50 1 calc PR C 2
H31B H 0.9914 0.1446 0.1442 0.098 Uiso 0.50 1 calc PR C 2

loop_
_atom_site_aniso_label
_atom_site_aniso_U_11
_atom_site_aniso_U_22
_atom_site_aniso_U_33
_atom_site_aniso_U_23
_atom_site_aniso_U_13
_atom_site_aniso_U_12
Sc1 0.0167(3) 0.0182(3) 0.0205(3) -0.0022(2) -0.0028(2) -0.00119(19)
Si1 0.0287(4) 0.0202(4) 0.0276(4) -0.0015(3) -0.0066(3) 0.0004(3)
Cl1 0.0202(4) 0.0224(3) 0.0346(4) 0.0021(3) -0.0089(3) -0.0036(3)
N1 0.0255(13) 0.0200(11) 0.0252(13) -0.0017(10) -0.0071(10) -0.0003(9)
O1 0.0199(10) 0.0407(12) 0.0260(11) 0.0022(9) -0.0006(8) 0.0028(9)
C1 0.0229(15) 0.0165(13) 0.0279(15) -0.0064(11) -0.0036(12) 0.0010(11)
C2 0.0233(15) 0.0200(13) 0.0297(16) -0.0072(12) -0.0059(12) -0.0036(11)
C3 0.0266(16) 0.0242(14) 0.0323(17) -0.0106(12) -0.0101(13) 0.0019(12)
C4 0.0334(16) 0.0204(14) 0.0232(15) -0.0054(12) -0.0021(13) 0.0026(12)
C5 0.0211(14) 0.0200(13) 0.0281(16) -0.0056(12) -0.0004(12) -0.0017(11)
C7 0.0288(17) 0.0325(17) 0.048(2) -0.0086(15) -0.0014(15) -0.0111(13)
C8 0.041(2) 0.0413(19) 0.049(2) -0.0124(16) -0.0239(17) 0.0041(15)
C9 0.062(2) 0.0327(17) 0.0307(18) -0.0008(14) 0.0043(16) 0.0074(16)
C10 0.0259(16) 0.0292(16) 0.0425(19) -0.0027(14) 0.0024(14) -0.0002(13)
C11 0.042(2) 0.0399(18) 0.044(2) -0.0058(15) -0.0164(16) 0.0102(15)
C12 0.064(2) 0.0298(17) 0.0358(19) 0.0048(14) -0.0064(17) -0.0115(16)
C13 0.0279(16) 0.0287(15) 0.0254(16) -0.0023(12) -0.0066(13) -0.0009(12)
C14 0.084(3) 0.056(2) 0.042(2) -0.0064(18) -0.036(2) 0.015(2)
C15 0.074(3) 0.0352(18) 0.043(2) -0.0075(16) -0.0297(19) 0.0137(18)
C16 0.056(2) 0.058(2) 0.0331(19) -0.0172(17) -0.0175(17) 0.0019(18)
C17 0.046(2) 0.0373(18) 0.0305(18) -0.0111(14) -0.0027(15) -0.0019(15)
C18 0.0390(18) 0.0285(15) 0.0243(16) -0.0042(13) -0.0060(13) 0.0016(13)
C19 0.0217(17) 0.062(2) 0.047(2) 0.0019(17) -0.0071(15) 0.0064(15)
C22 0.0354(19) 0.063(2) 0.0258(17) -0.0001(16) 0.0040(14) 0.0020(16)
C23 0.060(3) 0.083(3) 0.042(2) 0.014(2) -0.021(2) -0.014(2)
C24 0.064(3) 0.098(4) 0.054(3) -0.010(3) -0.017(2) -0.004(3)
C25 0.075(3) 0.107(4) 0.055(3) -0.005(3) -0.012(3) -0.023(3)
C26 0.067(3) 0.100(4) 0.049(3) 0.007(3) -0.010(2) -0.029(3)
C27 0.075(3) 0.113(4) 0.049(3) 0.004(3) -0.007(2) 0.010(3)
C28 0.086(4) 0.068(3) 0.063(3) 0.011(2) -0.026(3) 0.005(3)
C29 0.083(4) 0.103(4) 0.075(3) 0.020(3) -0.023(3) -0.022(3)
C20 0.017(4) 0.076(6) 0.051(5) 0.016(5) 0.003(3) -0.012(4)
C21 0.029(4) 0.145(10) 0.050(6) 0.025(7) 0.003(4) -0.012(6)
C30 0.031(6) 0.181(14) 0.068(7) -0.021(9) -0.005(5) 0.045(8)
C31 0.062(7) 0.124(9) 0.042(5) -0.006(6) 0.014(5) 0.039(7)

loop_
_atom_type_symbol
_atom_type_description
_atom_type_scat_dispersion_real
_atom_type_scat_dispersion_imag
_atom_type_scat_source
C C 0.0033 0.0016 'International Tables Vol C Tables 4.2.6.8 and 6.1.1.4'
H H 0.0000 0.0000 'International Tables Vol C Tables 4.2.6.8 and 6.1.1.4'
N N 0.0061 0.0033 'International Tables Vol C Tables 4.2.6.8 and 6.1.1.4'
O O 0.0106 0.0060 'International Tables Vol C Tables 4.2.6.8 and 6.1.1.4'
Si Si 0.0817 0.0704 'International Tables Vol C Tables 4.2.6.8 and 6.1.1.4'
Sc Sc 0.2519 0.3716 'International Tables Vol C Tables 4.2.6.8 and 6.1.1.4'
Cl Cl 0.1484 0.1585 'International Tables Vol C Tables 4.2.6.8 and 6.1.1.4'

loop_
_geom_angle_atom_site_label_1
_geom_angle_atom_site_label_2
_geom_angle_atom_site_label_3
_geom_angle
_geom_angle_site_symmetry_1
_geom_angle_site_symmetry_3
N1 Sc1 O1 88.77(8) . .
N1 Sc1 C1 71.10(9) . .
O1 Sc1 C1 111.20(9) . .
N1 Sc1 C5 89.65(9) . .
O1 Sc1 C5 142.55(9) . .
C1 Sc1 C5 34.49(9) . .
N1 Sc1 C2 93.96(9) . .
O1 Sc1 C2 86.78(8) . .
C1 Sc1 C2 34.50(9) . .
C5 Sc1 C2 56.01(9) . .
N1 Sc1 Cl1 91.82(6) . .
O1 Sc1 Cl1 125.65(6) . .
C1 Sc1 Cl1 120.23(7) . .
C5 Sc1 Cl1 91.81(7) . .
C2 Sc1 Cl1 147.19(7) . .
N1 Sc1 C4 121.66(9) . .
O1 Sc1 C4 128.78(9) . .
C1 Sc1 C4 55.30(9) . .
C5 Sc1 C4 32.56(9) . .
C2 Sc1 C4 54.09(9) . .
Cl1 Sc1 C4 95.91(7) . .
N1 Sc1 C3 124.68(9) . .
O1 Sc1 C3 97.15(9) . .
C1 Sc1 C3 55.47(9) . .
C5 Sc1 C3 54.50(9) . .
C2 Sc1 C3 32.43(9) . .
Cl1 Sc1 C3 125.34(7) . .
C4 Sc1 C3 32.13(9) . .
N1 Sc1 Cl1 151.33(6) . 2_656
O1 Sc1 Cl1 79.64(5) . 2_656
C1 Sc1 Cl1 137.55(7) . 2_656
C5 Sc1 Cl1 115.38(7) . 2_656
C2 Sc1 Cl1 111.28(7) . 2_656
Cl1 Sc1 Cl1 74.52(3) . 2_656
C4 Sc1 Cl1 85.33(6) . 2_656
C3 Sc1 Cl1 83.03(7) . 2_656
N1 Sc1 Si1 33.66(6) . .
O1 Sc1 Si1 99.57(5) . .
C1 Sc1 Si1 37.53(7) . .
C5 Sc1 Si1 62.03(7) . .
C2 Sc1 Si1 63.08(7) . .
Cl1 Sc1 Si1 110.12(3) . .
C4 Sc1 Si1 90.92(6) . .
C3 Sc1 Si1 91.55(7) . .
Cl1 Sc1 Si1 174.36(3) 2_656 .
N1 Si1 C1 94.16(11) . .
N1 Si1 C11 114.88(14) . .
C1 Si1 C11 113.24(14) . .
N1 Si1 C12 115.05(14) . .
C1 Si1 C12 113.70(14) . .
C11 Si1 C12 105.90(16) . .
N1 Si1 Sc1 43.12(8) . .
C1 Si1 Sc1 51.18(8) . .
C11 Si1 Sc1 129.68(12) . .
C12 Si1 Sc1 124.33(12) . .
Sc1 Cl1 Sc1 105.48(3) . 2_656
C13 N1 Si1 123.47(18) . .
C13 N1 Sc1 133.31(18) . .
Si1 N1 Sc1 103.22(11) . .
C19 O1 C22 106.6(2) . .
C19 O1 Sc1 127.66(18) . .
C22 O1 Sc1 125.60(17) . .
C5 C1 C2 106.8(2) . .
C5 C1 Si1 121.5(2) . .
C2 C1 Si1 124.7(2) . .
C5 C1 Sc1 75.23(14) . .
C2 C1 Sc1 75.92(14) . .
Si1 C1 Sc1 91.29(11) . .
C3 C2 C1 108.5(2) . .
C3 C2 C7 125.7(3) . .
C1 C2 C7 125.7(3) . .
C3 C2 Sc1 78.20(16) . .
C1 C2 Sc1 69.59(14) . .
C7 C2 Sc1 119.92(19) . .
C2 C3 C4 107.8(2) . .
C2 C3 C8 127.2(3) . .
C4 C3 C8 124.7(3) . .
C2 C3 Sc1 69.38(15) . .
C4 C3 Sc1 73.71(16) . .
C8 C3 Sc1 127.08(19) . .
C5 C4 C3 108.6(2) . .
C5 C4 C9 125.7(3) . .
C3 C4 C9 125.4(3) . .
C5 C4 Sc1 68.82(15) . .
C3 C4 Sc1 74.17(16) . .
C9 C4 Sc1 128.37(19) . .
C4 C5 C1 108.3(2) . .
C4 C5 C10 124.0(3) . .
C1 C5 C10 127.7(3) . .
C4 C5 Sc1 78.62(16) . .
C1 C5 Sc1 70.28(14) . .
C10 C5 Sc1 118.22(18) . .
C2 C7 H7A 109.5 . .
C2 C7 H7B 109.5 . .
H7A C7 H7B 109.5 . .
C2 C7 H7C 109.5 . .
H7A C7 H7C 109.5 . .
H7B C7 H7C 109.5 . .
C3 C8 H8A 109.5 . .
C3 C8 H8B 109.5 . .
H8A C8 H8B 109.5 . .
C3 C8 H8C 109.5 . .
H8A C8 H8C 109.5 . .
H8B C8 H8C 109.5 . .
C4 C9 H9A 109.5 . .
C4 C9 H9B 109.5 . .
H9A C9 H9B 109.5 . .
C4 C9 H9C 109.5 . .
H9A C9 H9C 109.5 . .
H9B C9 H9C 109.5 . .
C5 C10 H10A 109.5 . .
C5 C10 H10B 109.5 . .
H10A C10 H10B 109.5 . .
C5 C10 H10C 109.5 . .
H10A C10 H10C 109.5 . .
H10B C10 H10C 109.5 . .
Si1 C11 H11A 109.5 . .
Si1 C11 H11B 109.5 . .
H11A C11 H11B 109.5 . .
Si1 C11 H11C 109.5 . .
H11A C11 H11C 109.5 . .
H11B C11 H11C 109.5 . .
Si1 C12 H12A 109.5 . .
Si1 C12 H12B 109.5 . .
H12A C12 H12B 109.5 . .
Si1 C12 H12C 109.5 . .
H12A C12 H12C 109.5 . .
H12B C12 H12C 109.5 . .
N1 C13 C18 121.0(3) . .
N1 C13 C15 123.6(3) . .
C18 C13 C15 115.4(3) . .
C16 C14 C15 121.3(3) . .
C16 C14 H14 119.3 . .
C15 C14 H14 119.3 . .
C14 C15 C13 121.6(3) . .
C14 C15 H15 119.2 . .
C13 C15 H15 119.2 . .
C17 C16 C14 118.4(3) . .
C17 C16 H16 120.8 . .
C14 C16 H16 120.8 . .
C16 C17 C18 120.7(3) . .
C16 C17 H17 119.7 . .
C18 C17 H17 119.7 . .
C17 C18 C13 122.6(3) . .
C17 C18 H18 118.7 . .
C13 C18 H18 118.7 . .
C20 C19 C30 41.7(6) . .
C20 C19 O1 107.6(4) . .
C30 C19 O1 103.2(4) . .
C20 C19 H19A 110.2 . .
C30 C19 H19A 142.8 . .
O1 C19 H19A 110.2 . .
C20 C19 H19B 110.2 . .
C30 C19 H19B 73.5 . .
O1 C19 H19B 110.2 . .
H19A C19 H19B 108.5 . .
C21 C22 O1 107.2(4) . .
C21 C22 C31 46.0(6) . .
O1 C22 C31 104.2(4) . .
C21 C22 H22A 110.3 . .
O1 C22 H22A 110.3 . .
C31 C22 H22A 68.8 . .
C21 C22 H22B 110.3 . .
O1 C22 H22B 110.3 . .
C31 C22 H22B 143.5 . .
H22A C22 H22B 108.5 . .
C24 C23 C28 120.1(4) . .
C24 C23 C29 120.8(5) . .
C28 C23 C29 119.1(5) . .
C23 C24 C25 121.0(5) . .
C23 C24 H24 119.5 . .
C25 C24 H24 119.5 . .
C26 C25 C24 121.2(5) . .
C26 C25 H25 119.4 . .
C24 C25 H25 119.4 . .
C25 C26 C27 120.0(5) . .
C25 C26 H26 120.0 . .
C27 C26 H26 120.0 . .
C26 C27 C28 118.7(5) . .
C26 C27 H27 120.6 . .
C28 C27 H27 120.6 . .
C23 C28 C27 118.9(5) . .
C23 C28 H28 120.5 . .
C27 C28 H28 120.5 . .
C23 C29 H29A 109.5 . .
C23 C29 H29B 109.5 . .
H29A C29 H29B 109.5 . .
C23 C29 H29C 109.5 . .
H29A C29 H29C 109.5 . .
H29B C29 H29C 109.5 . .
C19 C20 C21 107.8(6) . .
C19 C20 H20A 110.1 . .
C21 C20 H20A 110.1 . .
C19 C20 H20B 110.1 . .
C21 C20 H20B 110.1 . .
H20A C20 H20B 108.5 . .
C22 C21 C20 107.7(6) . .
C22 C21 H21A 110.2 . .
C20 C21 H21A 110.2 . .
C22 C21 H21B 110.2 . .
C20 C21 H21B 110.2 . .
H21A C21 H21B 108.5 . .
C31 C30 C19 110.1(7) . .
C31 C30 H30A 109.6 . .
C19 C30 H30A 109.6 . .
C31 C30 H30B 109.6 . .
C19 C30 H30B 109.6 . .
H30A C30 H30B 108.2 . .
C30 C31 C22 106.7(7) . .
C30 C31 H31A 110.4 . .
C22 C31 H31A 110.4 . .
C30 C31 H31B 110.4 . .
C22 C31 H31B 110.4 . .
H31A C31 H31B 108.6 . .

loop_
_geom_bond_atom_site_label_1
_geom_bond_atom_site_label_2
_geom_bond_distance
_geom_bond_site_symmetry_2
Sc1 N1 2.142(2) .
Sc1 O1 2.2245(19) .
Sc1 C1 2.378(3) .
Sc1 C5 2.442(3) .
Sc1 C2 2.461(3) .
Sc1 Cl1 2.5454(9) .
Sc1 C4 2.568(3) .
Sc1 C3 2.573(3) .
Sc1 Cl1 2.6843(8) 2_656
Sc1 Si1 3.0507(9) .
Si1 N1 1.737(2) .
Si1 C1 1.859(3) .
Si1 C11 1.876(3) .
Si1 C12 1.873(3) .
Cl1 Sc1 2.6843(8) 2_656
N1 C13 1.389(4) .
O1 C19 1.466(4) .
O1 C22 1.460(4) .
C1 C5 1.430(4) .
C1 C2 1.437(4) .
C2 C3 1.410(4) .
C2 C7 1.507(4) .
C3 C4 1.423(4) .
C3 C8 1.503(4) .
C4 C5 1.409(4) .
C4 C9 1.503(4) .
C5 C10 1.507(4) .
C7 H7A 0.9800 .
C7 H7B 0.9800 .
C7 H7C 0.9800 .
C8 H8A 0.9800 .
C8 H8B 0.9800 .
C8 H8C 0.9800 .
C9 H9A 0.9800 .
C9 H9B 0.9800 .
C9 H9C 0.9800 .
C10 H10A 0.9800 .
C10 H10B 0.9800 .
C10 H10C 0.9800 .
C11 H11A 0.9800 .
C11 H11B 0.9800 .
C11 H11C 0.9800 .
C12 H12A 0.9800 .
C12 H12B 0.9800 .
C12 H12C 0.9800 .
C13 C18 1.391(4) .
C13 C15 1.403(4) .
C14 C16 1.370(5) .
C14 C15 1.387(5) .
C14 H14 0.9500 .
C15 H15 0.9500 .
C16 C17 1.370(5) .
C16 H16 0.9500 .
C17 C18 1.384(4) .
C17 H17 0.9500 .
C18 H18 0.9500 .
C19 C20 1.445(8) .
C19 C30 1.467(11) .
C19 H19A 0.9900 .
C19 H19B 0.9900 .
C22 C21 1.445(9) .
C22 C31 1.486(9) .
C22 H22A 0.9900 .
C22 H22B 0.9900 .
C23 C24 1.348(6) .
C23 C28 1.393(6) .
C23 C29 1.508(6) .
C24 C25 1.371(6) .
C24 H24 0.9500 .
C25 C26 1.345(7) .
C25 H25 0.9500 .
C26 C27 1.398(7) .
C26 H26 0.9500 .
C27 C28 1.414(7) .
C27 H27 0.9500 .
C28 H28 0.9500 .
C29 H29A 0.9800 .
C29 H29B 0.9800 .
C29 H29C 0.9800 .
C20 C21 1.460(12) .
C20 H20A 0.9900 .
C20 H20B 0.9900 .
C21 H21A 0.9900 .
C21 H21B 0.9900 .
C30 C31 1.414(12) .
C30 H30A 0.9900 .
C30 H30B 0.9900 .
C31 H31A 0.9900 .
C31 H31B 0.9900 .

loop_
_geom_torsion_atom_site_label_1
_geom_torsion_atom_site_label_2
_geom_torsion_atom_site_label_3
_geom_torsion_atom_site_label_4
_geom_torsion
_geom_torsion_site_symmetry_1
_geom_torsion_site_symmetry_4
O1 Sc1 Si1 N1 73.00(13) . .
C1 Sc1 Si1 N1 -174.50(16) . .
C5 Sc1 Si1 N1 -141.71(14) . .
C2 Sc1 Si1 N1 154.41(14) . .
Cl1 Sc1 Si1 N1 -60.72(11) . .
C4 Sc1 Si1 N1 -157.35(13) . .
C3 Sc1 Si1 N1 170.52(13) . .
Cl1 Sc1 Si1 N1 154.4(3) 2_656 .
N1 Sc1 Si1 C1 174.50(16) . .
O1 Sc1 Si1 C1 -112.50(12) . .
C5 Sc1 Si1 C1 32.79(13) . .
C2 Sc1 Si1 C1 -31.10(13) . .
Cl1 Sc1 Si1 C1 113.78(11) . .
C4 Sc1 Si1 C1 17.14(13) . .
C3 Sc1 Si1 C1 -14.98(13) . .
Cl1 Sc1 Si1 C1 -31.1(3) 2_656 .
N1 Sc1 Si1 C11 85.04(18) . .
O1 Sc1 Si1 C11 158.05(15) . .
C1 Sc1 Si1 C11 -89.45(18) . .
C5 Sc1 Si1 C11 -56.67(16) . .
C2 Sc1 Si1 C11 -120.55(16) . .
Cl1 Sc1 Si1 C11 24.33(15) . .
C4 Sc1 Si1 C11 -72.31(16) . .
C3 Sc1 Si1 C11 -104.44(16) . .
Cl1 Sc1 Si1 C11 -120.6(3) 2_656 .
N1 Sc1 Si1 C12 -91.19(18) . .
O1 Sc1 Si1 C12 -18.19(15) . .
C1 Sc1 Si1 C12 94.31(17) . .
C5 Sc1 Si1 C12 127.10(15) . .
C2 Sc1 Si1 C12 63.22(15) . .
Cl1 Sc1 Si1 C12 -151.91(14) . .
C4 Sc1 Si1 C12 111.46(15) . .
C3 Sc1 Si1 C12 79.33(15) . .
Cl1 Sc1 Si1 C12 63.2(3) 2_656 .
N1 Sc1 Cl1 Sc1 154.43(7) . 2_656
O1 Sc1 Cl1 Sc1 64.64(7) . 2_656
C1 Sc1 Cl1 Sc1 -136.46(8) . 2_656
C5 Sc1 Cl1 Sc1 -115.86(7) . 2_656
C2 Sc1 Cl1 Sc1 -105.39(13) . 2_656
C4 Sc1 Cl1 Sc1 -83.48(7) . 2_656
C3 Sc1 Cl1 Sc1 -69.48(8) . 2_656
Cl1 Sc1 Cl1 Sc1 0.0 2_656 2_656
Si1 Sc1 Cl1 Sc1 -176.64(3) . 2_656
C1 Si1 N1 C13 174.9(2) . .
C11 Si1 N1 C13 56.9(3) . .
C12 Si1 N1 C13 -66.4(3) . .
Sc1 Si1 N1 C13 179.2(3) . .
C1 Si1 N1 Sc1 -4.30(12) . .
C11 Si1 N1 Sc1 -122.31(14) . .
C12 Si1 N1 Sc1 114.31(15) . .
O1 Sc1 N1 C13 71.5(3) . .
C1 Sc1 N1 C13 -175.6(3) . .
C5 Sc1 N1 C13 -146.0(3) . .
C2 Sc1 N1 C13 158.2(3) . .
Cl1 Sc1 N1 C13 -54.2(3) . .
C4 Sc1 N1 C13 -152.2(2) . .
C3 Sc1 N1 C13 169.3(2) . .
Cl1 Sc1 N1 C13 5.9(3) 2_656 .
Si1 Sc1 N1 C13 -179.1(3) . .
O1 Sc1 N1 Si1 -109.40(11) . .
C1 Sc1 N1 Si1 3.54(10) . .
C5 Sc1 N1 Si1 33.18(11) . .
C2 Sc1 N1 Si1 -22.71(12) . .
Cl1 Sc1 N1 Si1 124.97(10) . .
C4 Sc1 N1 Si1 26.89(15) . .
C3 Sc1 N1 Si1 -11.55(16) . .
Cl1 Sc1 N1 Si1 -174.92(6) 2_656 .
N1 Sc1 O1 C19 168.9(2) . .
C1 Sc1 O1 C19 99.7(2) . .
C5 Sc1 O1 C19 81.1(3) . .
C2 Sc1 O1 C19 74.9(3) . .
Cl1 Sc1 O1 C19 -99.7(2) . .
C4 Sc1 O1 C19 37.9(3) . .
C3 Sc1 O1 C19 44.1(3) . .
Cl1 Sc1 O1 C19 -37.5(2) 2_656 .
Si1 Sc1 O1 C19 136.9(2) . .
N1 Sc1 O1 C22 -6.8(2) . .
C1 Sc1 O1 C22 -75.9(2) . .
C5 Sc1 O1 C22 -94.6(3) . .
C2 Sc1 O1 C22 -100.8(2) . .
Cl1 Sc1 O1 C22 84.6(2) . .
C4 Sc1 O1 C22 -137.8(2) . .
C3 Sc1 O1 C22 -131.6(2) . .
Cl1 Sc1 O1 C22 146.9(2) 2_656 .
Si1 Sc1 O1 C22 -38.8(2) . .
N1 Si1 C1 C5 -69.6(2) . .
C11 Si1 C1 C5 49.7(3) . .
C12 Si1 C1 C5 170.6(2) . .
Sc1 Si1 C1 C5 -73.4(2) . .
N1 Si1 C1 C2 77.5(2) . .
C11 Si1 C1 C2 -163.2(2) . .
C12 Si1 C1 C2 -42.2(3) . .
Sc1 Si1 C1 C2 73.7(2) . .
N1 Si1 C1 Sc1 3.77(11) . .
C11 Si1 C1 Sc1 123.12(13) . .
C12 Si1 C1 Sc1 -115.94(14) . .
N1 Sc1 C1 C5 119.14(17) . .
O1 Sc1 C1 C5 -159.90(15) . .
C2 Sc1 C1 C5 -112.0(2) . .
Cl1 Sc1 C1 C5 38.39(17) . .
C4 Sc1 C1 C5 -36.63(16) . .
C3 Sc1 C1 C5 -75.92(17) . .
Cl1 Sc1 C1 C5 -61.95(19) 2_656 .
Si1 Sc1 C1 C5 122.4(2) . .
N1 Sc1 C1 C2 -128.82(17) . .
O1 Sc1 C1 C2 -47.86(17) . .
C5 Sc1 C1 C2 112.0(2) . .
Cl1 Sc1 C1 C2 150.42(14) . .
C4 Sc1 C1 C2 75.41(17) . .
C3 Sc1 C1 C2 36.12(16) . .
Cl1 Sc1 C1 C2 50.08(19) 2_656 .
Si1 Sc1 C1 C2 -125.6(2) . .
N1 Sc1 C1 Si1 -3.22(9) . .
O1 Sc1 C1 Si1 77.74(11) . .
C5 Sc1 C1 Si1 -122.4(2) . .
C2 Sc1 C1 Si1 125.6(2) . .
Cl1 Sc1 C1 Si1 -83.98(10) . .
C4 Sc1 C1 Si1 -158.99(15) . .
C3 Sc1 C1 Si1 161.72(15) . .
Cl1 Sc1 C1 Si1 175.69(5) 2_656 .
C5 C1 C2 C3 0.3(3) . .
Si1 C1 C2 C3 -150.8(2) . .
Sc1 C1 C2 C3 -69.21(19) . .
C5 C1 C2 C7 -177.7(3) . .
Si1 C1 C2 C7 31.2(4) . .
Sc1 C1 C2 C7 112.8(3) . .
C5 C1 C2 Sc1 69.48(17) . .
Si1 C1 C2 Sc1 -81.61(18) . .
N1 Sc1 C2 C3 162.73(16) . .
O1 Sc1 C2 C3 -108.72(16) . .
C1 Sc1 C2 C3 115.1(2) . .
C5 Sc1 C2 C3 75.83(17) . .
Cl1 Sc1 C2 C3 63.2(2) . .
C4 Sc1 C2 C3 35.90(16) . .
Cl1 Sc1 C2 C3 -31.16(17) 2_656 .
Si1 Sc1 C2 C3 148.85(17) . .
N1 Sc1 C2 C1 47.63(17) . .
O1 Sc1 C2 C1 136.18(16) . .
C5 Sc1 C2 C1 -39.27(16) . .
Cl1 Sc1 C2 C1 -51.9(2) . .
C4 Sc1 C2 C1 -79.20(17) . .
C3 Sc1 C2 C1 -115.1(2) . .
Cl1 Sc1 C2 C1 -146.25(14) 2_656 .
Si1 Sc1 C2 C1 33.75(14) . .
N1 Sc1 C2 C7 -72.7(2) . .
O1 Sc1 C2 C7 15.8(2) . .
C1 Sc1 C2 C7 -120.3(3) . .
C5 Sc1 C2 C7 -159.6(3) . .
Cl1 Sc1 C2 C7 -172.25(16) . .
C4 Sc1 C2 C7 160.5(3) . .
C3 Sc1 C2 C7 124.6(3) . .
Cl1 Sc1 C2 C7 93.4(2) 2_656 .
Si1 Sc1 C2 C7 -86.6(2) . .
C1 C2 C3 C4 -0.7(3) . .
C7 C2 C3 C4 177.3(3) . .
Sc1 C2 C3 C4 -64.18(19) . .
C1 C2 C3 C8 -174.9(3) . .
C7 C2 C3 C8 3.0(5) . .
Sc1 C2 C3 C8 121.5(3) . .
C1 C2 C3 Sc1 63.52(18) . .
C7 C2 C3 Sc1 -118.5(3) . .
N1 Sc1 C3 C2 -21.1(2) . .
O1 Sc1 C3 C2 72.36(16) . .
C1 Sc1 C3 C2 -38.50(16) . .
C5 Sc1 C3 C2 -80.93(17) . .
Cl1 Sc1 C3 C2 -143.65(14) . .
C4 Sc1 C3 C2 -116.7(2) . .
Cl1 Sc1 C3 C2 150.94(16) 2_656 .
Si1 Sc1 C3 C2 -27.48(15) . .
N1 Sc1 C3 C4 95.64(18) . .
O1 Sc1 C3 C4 -170.89(16) . .
C1 Sc1 C3 C4 78.24(17) . .
C5 Sc1 C3 C4 35.82(15) . .
C2 Sc1 C3 C4 116.7(2) . .
Cl1 Sc1 C3 C4 -26.90(18) . .
Cl1 Sc1 C3 C4 -92.31(15) 2_656 .
Si1 Sc1 C3 C4 89.26(15) . .
N1 Sc1 C3 C8 -142.8(3) . .
O1 Sc1 C3 C8 -49.3(3) . .
C1 Sc1 C3 C8 -160.2(3) . .
C5 Sc1 C3 C8 157.4(3) . .
C2 Sc1 C3 C8 -121.7(3) . .
Cl1 Sc1 C3 C8 94.7(3) . .
C4 Sc1 C3 C8 121.6(3) . .
Cl1 Sc1 C3 C8 29.3(3) 2_656 .
Si1 Sc1 C3 C8 -149.2(3) . .
C2 C3 C4 C5 0.8(3) . .
C8 C3 C4 C5 175.3(3) . .
Sc1 C3 C4 C5 -60.56(19) . .
C2 C3 C4 C9 -172.5(3) . .
C8 C3 C4 C9 2.0(4) . .
Sc1 C3 C4 C9 126.2(3) . .
C2 C3 C4 Sc1 61.37(19) . .
C8 C3 C4 Sc1 -124.2(3) . .
N1 Sc1 C4 C5 11.7(2) . .
O1 Sc1 C4 C5 129.33(16) . .
C1 Sc1 C4 C5 38.88(16) . .
C2 Sc1 C4 C5 81.47(17) . .
Cl1 Sc1 C4 C5 -84.08(16) . .
C3 Sc1 C4 C5 117.7(2) . .
Cl1 Sc1 C4 C5 -157.96(16) 2_656 .
Si1 Sc1 C4 C5 26.26(16) . .
N1 Sc1 C4 C3 -105.97(17) . .
O1 Sc1 C4 C3 11.6(2) . .
C1 Sc1 C4 C3 -78.83(17) . .
C5 Sc1 C4 C3 -117.7(2) . .
C2 Sc1 C4 C3 -36.24(16) . .
Cl1 Sc1 C4 C3 158.22(15) . .
Cl1 Sc1 C4 C3 84.33(15) 2_656 .
Si1 Sc1 C4 C3 -91.45(15) . .
N1 Sc1 C4 C9 131.2(3) . .
O1 Sc1 C4 C9 -111.2(3) . .
C1 Sc1 C4 C9 158.3(3) . .
C5 Sc1 C4 C9 119.4(3) . .
C2 Sc1 C4 C9 -159.1(3) . .
Cl1 Sc1 C4 C9 35.3(3) . .
C3 Sc1 C4 C9 -122.9(3) . .
Cl1 Sc1 C4 C9 -38.5(3) 2_656 .
Si1 Sc1 C4 C9 145.7(3) . .
C3 C4 C5 C1 -0.6(3) . .
C9 C4 C5 C1 172.6(3) . .
Sc1 C4 C5 C1 -64.61(18) . .
C3 C4 C5 C10 -179.5(2) . .
C9 C4 C5 C10 -6.3(4) . .
Sc1 C4 C5 C10 116.5(3) . .
C3 C4 C5 Sc1 63.97(19) . .
C9 C4 C5 Sc1 -122.8(3) . .
C2 C1 C5 C4 0.2(3) . .
Si1 C1 C5 C4 152.45(19) . .
Sc1 C1 C5 C4 70.19(19) . .
C2 C1 C5 C10 179.1(3) . .
Si1 C1 C5 C10 -28.7(4) . .
Sc1 C1 C5 C10 -111.0(3) . .
C2 C1 C5 Sc1 -69.95(17) . .
Si1 C1 C5 Sc1 82.26(17) . .
N1 Sc1 C5 C4 -170.03(17) . .
O1 Sc1 C5 C4 -82.5(2) . .
C1 Sc1 C5 C4 -114.3(2) . .
C2 Sc1 C5 C4 -75.02(17) . .
Cl1 Sc1 C5 C4 98.16(16) . .
C3 Sc1 C5 C4 -35.33(16) . .
Cl1 Sc1 C5 C4 24.45(18) 2_656 .
Si1 Sc1 C5 C4 -149.94(18) . .
N1 Sc1 C5 C1 -55.72(16) . .
O1 Sc1 C5 C1 31.8(2) . .
C2 Sc1 C5 C1 39.29(15) . .
Cl1 Sc1 C5 C1 -147.53(15) . .
C4 Sc1 C5 C1 114.3(2) . .
C3 Sc1 C5 C1 78.97(17) . .
Cl1 Sc1 C5 C1 138.76(14) 2_656 .
Si1 Sc1 C5 C1 -35.63(14) . .
N1 Sc1 C5 C10 67.3(2) . .
O1 Sc1 C5 C10 154.87(18) . .
C1 Sc1 C5 C10 123.1(3) . .
C2 Sc1 C5 C10 162.4(2) . .
Cl1 Sc1 C5 C10 -24.5(2) . .
C4 Sc1 C5 C10 -122.6(3) . .
C3 Sc1 C5 C10 -158.0(2) . .
Cl1 Sc1 C5 C10 -98.2(2) 2_656 .
Si1 Sc1 C5 C10 87.4(2) . .
Si1 N1 C13 C18 -178.8(2) . .
Sc1 N1 C13 C18 0.2(4) . .
Si1 N1 C13 C15 1.9(4) . .
Sc1 N1 C13 C15 -179.1(3) . .
C16 C14 C15 C13 -0.6(7) . .
N1 C13 C15 C14 -178.7(3) . .
C18 C13 C15 C14 1.9(5) . .
C15 C14 C16 C17 -0.9(6) . .
C14 C16 C17 C18 0.9(5) . .
C16 C17 C18 C13 0.5(5) . .
N1 C13 C18 C17 178.8(3) . .
C15 C13 C18 C17 -1.9(5) . .
C22 O1 C19 C20 14.3(6) . .
Sc1 O1 C19 C20 -162.0(5) . .
C22 O1 C19 C30 -28.8(7) . .
Sc1 O1 C19 C30 154.8(7) . .
C19 O1 C22 C21 -17.8(7) . .
Sc1 O1 C22 C21 158.6(6) . .
C19 O1 C22 C31 29.9(7) . .
Sc1 O1 C22 C31 -153.6(6) . .
C28 C23 C24 C25 -0.7(7) . .
C29 C23 C24 C25 179.1(4) . .
C23 C24 C25 C26 -1.0(7) . .
C24 C25 C26 C27 1.8(7) . .
C25 C26 C27 C28 -0.8(7) . .
C24 C23 C28 C27 1.6(6) . .
C29 C23 C28 C27 -178.2(4) . .
C26 C27 C28 C23 -0.9(6) . .
C30 C19 C20 C21 84.8(11) . .
O1 C19 C20 C21 -5.4(10) . .
O1 C22 C21 C20 14.7(11) . .
C31 C22 C21 C20 -78.7(10) . .
C19 C20 C21 C22 -5.8(13) . .
C20 C19 C30 C31 -84.9(14) . .
O1 C19 C30 C31 16.9(13) . .
C19 C30 C31 C22 1.3(16) . .
C21 C22 C31 C30 81.3(12) . .
O1 C22 C31 C30 -19.1(12) . .
